data_2223143
loop_
_publ_author_name
'Alc\'antara-Flores, Jos\'e Luis'
'Arias-L\'opez, Nayeli'
'Bern\`es, Sylvain'
'Guti\'errez, Ren\'e'
'Reyes Ortega, Yasmi'

_publ_section_title (Benzoato-\k<i>O</i>)chlorido[(--)-sparteine-\k^2^<i>N</i>,<i>N</i>']zinc(II)
_journal_coeditor_code KJ2131
_journal_issue 9
_journal_name_full 'Acta Crystallographica Section E'
_journal_page_first m1142
_journal_page_last m1143
_journal_paper_doi 10.1107/S1600536809033625
_journal_volume 65
_journal_year 2009
_chemical_formula_iupac '[Zn (C7 H5 O2) Cl (C15 H26 N2)]'
_chemical_formula_moiety 'C22 H31 Cl N2 O2 Zn'
_chemical_formula_sum 'C22 H31 Cl N2 O2 Zn'
_chemical_formula_weight 456.31
_chemical_melting_point_gt 459
_chemical_melting_point_lt 461
_chemical_name_systematic
;
(Benzoato-\k<i>O</i>)chlorido[(--)-sparteine-\k^2^<i>N</i>,<i>N</i>']zinc(II)
;
_space_group_IT_number 4
_symmetry_cell_setting monoclinic
_symmetry_space_group_name_Hall 'P 2yb'
_symmetry_space_group_name_H-M 'P 1 21 1'
_atom_sites_solution_hydrogens geom
_atom_sites_solution_primary direct
_atom_sites_solution_secondary difmap
_audit_creation_method SHELXL-97
_cell_angle_alpha 90.00
_cell_angle_beta 109.671(8)
_cell_angle_gamma 90.00
_cell_formula_units_Z 2
_cell_length_a 8.7784(9)
_cell_length_b 11.8238(13)
_cell_length_c 10.8438(11)
_cell_measurement_reflns_used 49
_cell_measurement_temperature 296.0(10)
_cell_measurement_theta_max 10.76
_cell_measurement_theta_min 3.65
_cell_volume 1059.8(2)
_computing_cell_refinement 'XSCANS (Siemens, 1996)'
_computing_data_collection 'XSCANS (Siemens, 1996)'
_computing_data_reduction 'XSCANS (Siemens, 1996)'
_computing_molecular_graphics 'Mercury (Macrae <i>et al.</i>,  2006)'
_computing_publication_material 'SHELXL97 (Sheldrick, 2008)'
_computing_structure_refinement 'SHELXL97 (Sheldrick, 2008)'
_computing_structure_solution 'SHELXS97 (Sheldrick, 2008)'
_diffrn_ambient_temperature 296.0(10)
_diffrn_measured_fraction_theta_full 1.000
_diffrn_measured_fraction_theta_max 1.000
_diffrn_measurement_device_type 'Bruker P4'
_diffrn_measurement_method \w
_diffrn_radiation_monochromator graphite
_diffrn_radiation_source 'fine-focus sealed tube'
_diffrn_radiation_type MoK\a
_diffrn_radiation_wavelength 0.71073
_diffrn_reflns_av_R_equivalents 0.0331
_diffrn_reflns_av_sigmaI/netI 0.0543
_diffrn_reflns_limit_h_max 5
_diffrn_reflns_limit_h_min -10
_diffrn_reflns_limit_k_max 1
_diffrn_reflns_limit_k_min -14
_diffrn_reflns_limit_l_max 12
_diffrn_reflns_limit_l_min -12
_diffrn_reflns_number 3583
_diffrn_reflns_theta_full 25.00
_diffrn_reflns_theta_max 25.00
_diffrn_reflns_theta_min 1.99
_diffrn_standards_decay_% 1.5
_diffrn_standards_interval_count 48
_diffrn_standards_number 2
_exptl_absorpt_coefficient_mu 1.305
_exptl_absorpt_correction_T_max 0.951
_exptl_absorpt_correction_T_min 0.760
_exptl_absorpt_correction_type psi-scan
_exptl_absorpt_process_details '(XSCANS; Siemens, 1996)'
_exptl_crystal_colour colourless
_exptl_crystal_density_diffrn 1.430
_exptl_crystal_density_method 'not measured'
_exptl_crystal_description plate
_exptl_crystal_F_000 480
_exptl_crystal_size_max 0.34
_exptl_crystal_size_mid 0.26
_exptl_crystal_size_min 0.04
_refine_diff_density_max 0.356
_refine_diff_density_min -0.305
_refine_ls_abs_structure_details 'Flack (1983), 199 Friedel pairs'
_refine_ls_abs_structure_Flack -0.001(16)
_refine_ls_extinction_coef 0.0038(9)
_refine_ls_extinction_expression Fc^*^=kFc[1+0.001xFc^2^\l^3^/sin(2\q)]^-1/4^
_refine_ls_extinction_method 'SHELXL97 (Sheldrick, 2008)'
_refine_ls_goodness_of_fit_ref 1.005
_refine_ls_hydrogen_treatment constr
_refine_ls_matrix_type full
_refine_ls_number_constraints 0
_refine_ls_number_parameters 254
_refine_ls_number_reflns 2166
_refine_ls_number_restraints 1
_refine_ls_restrained_S_all 1.005
_refine_ls_R_factor_all 0.0462
_refine_ls_R_factor_gt 0.0330
_refine_ls_shift/su_max 0.000
_refine_ls_shift/su_mean 0.000
_refine_ls_structure_factor_coef Fsqd
_refine_ls_weighting_details 'calc w=1/[\s^2^(Fo^2^)+(0.0305P)^2^] where P=(Fo^2^+2Fc^2^)/3'
_refine_ls_weighting_scheme calc
_refine_ls_wR_factor_gt 0.0649
_refine_ls_wR_factor_ref 0.0692
_reflns_number_gt 1812
_reflns_number_total 2166
_reflns_threshold_expression I>2\s(I)
_cod_data_source_file kj2131.cif
_cod_data_source_block I
_cod_original_cell_volume 1059.84(19)
_cod_original_sg_symbol_H-M 'P 21'
_cod_database_code 2223143
_cod_database_fobs_code 2223143

loop_
_symmetry_equiv_pos_as_xyz
'x, y, z'
'-x, y+1/2, -z'

loop_
_atom_site_type_symbol
_atom_site_label
_atom_site_fract_x
_atom_site_fract_y
_atom_site_fract_z
_atom_site_U_iso_or_equiv
_atom_site_adp_type
_atom_site_calc_flag
_atom_site_refinement_flags
_atom_site_occupancy
_atom_site_disorder_assembly
_atom_site_disorder_group
Zn Zn1 0.35428(6) 0.83945(5) 0.07075(4) 0.03626(17) Uani d . 1 . .
Cl Cl1 0.59957(15) 0.88938(12) 0.07478(13) 0.0568(4) Uani d . 1 . .
O O1 0.1273(6) 0.8988(4) -0.1933(5) 0.0736(14) Uani d . 1 . .
O O2 0.2371(4) 0.7472(3) -0.0791(3) 0.0593(10) Uani d . 1 . .
N N1 0.2098(5) 0.9334(3) 0.1500(4) 0.0395(10) Uani d . 1 . .
C C2 0.1470(6) 1.0382(5) 0.0733(5) 0.0561(15) Uani d . 1 . .
H H2B 0.0728 1.0757 0.1090 0.067 Uiso calc R 1 . .
H H2C 0.0874 1.0180 -0.0168 0.067 Uiso calc R 1 . .
C C3 0.2813(8) 1.1188(5) 0.0761(7) 0.0694(18) Uani d . 1 . .
H H3B 0.2353 1.1865 0.0271 0.083 Uiso calc R 1 . .
H H3C 0.3511 1.0836 0.0343 0.083 Uiso calc R 1 . .
C C4 0.3824(8) 1.1517(5) 0.2180(7) 0.0728(19) Uani d . 1 . .
H H4B 0.4751 1.1964 0.2183 0.087 Uiso calc R 1 . .
H H4C 0.3173 1.1967 0.2562 0.087 Uiso calc R 1 . .
C C5 0.4390(6) 1.0444(5) 0.2981(6) 0.0540(14) Uani d . 1 . .
H H5A 0.5153 1.0051 0.2661 0.065 Uiso calc R 1 . .
H H5B 0.4949 1.0648 0.3888 0.065 Uiso calc R 1 . .
C C6 0.2997(6) 0.9655(4) 0.2909(5) 0.0439(12) Uani d . 1 . .
H H6C 0.2239 1.0088 0.3212 0.053 Uiso calc R 1 . .
C C7 0.3460(5) 0.8603(4) 0.3779(4) 0.0414(14) Uani d . 1 . .
H H7B 0.4003 0.8863 0.4679 0.050 Uiso calc R 1 . .
C C8 0.1909(6) 0.8004(5) 0.3750(5) 0.0534(14) Uani d . 1 . .
H H8C 0.2153 0.7382 0.4369 0.064 Uiso calc R 1 . .
H H8D 0.1193 0.8527 0.3977 0.064 Uiso calc R 1 . .
C C9 0.1123(6) 0.7570(4) 0.2361(5) 0.0448(12) Uani d . 1 . .
H H9A 0.0111 0.7195 0.2320 0.054 Uiso calc R 1 . .
C C10 0.0684(5) 0.8584(5) 0.1438(5) 0.0473(15) Uani d . 1 . .
H H10A 0.0196 0.8311 0.0548 0.057 Uiso calc R 1 . .
H H10B -0.0121 0.9034 0.1647 0.057 Uiso calc R 1 . .
C C11 0.2198(5) 0.6685(4) 0.2039(5) 0.0396(12) Uani d . 1 . .
H H11A 0.1685 0.6491 0.1112 0.047 Uiso calc R 1 . .
C C12 0.2309(6) 0.5589(5) 0.2815(5) 0.0481(13) Uani d . 1 . .
H H12A 0.2717 0.5761 0.3744 0.058 Uiso calc R 1 . .
H H12B 0.1233 0.5272 0.2614 0.058 Uiso calc R 1 . .
C C13 0.3404(7) 0.4711(5) 0.2515(6) 0.0583(15) Uani d . 1 . .
H H13A 0.3503 0.4058 0.3078 0.070 Uiso calc R 1 . .
H H13B 0.2936 0.4463 0.1613 0.070 Uiso calc R 1 . .
C C14 0.5068(7) 0.5220(5) 0.2737(5) 0.0523(14) Uani d . 1 . .
H H14A 0.5744 0.4677 0.2492 0.063 Uiso calc R 1 . .
H H14B 0.5580 0.5399 0.3658 0.063 Uiso calc R 1 . .
C C15 0.4904(6) 0.6294(4) 0.1917(4) 0.0389(11) Uani d . 1 . .
H H15A 0.5971 0.6616 0.2086 0.047 Uiso calc R 1 . .
H H15B 0.4481 0.6090 0.0997 0.047 Uiso calc R 1 . .
N N16 0.3824(4) 0.7178(3) 0.2180(3) 0.0312(8) Uani d . 1 . .
C C17 0.4586(5) 0.7755(4) 0.3460(4) 0.0400(11) Uani d . 1 . .
H H17A 0.5551 0.8147 0.3447 0.048 Uiso calc R 1 . .
H H17B 0.4915 0.7190 0.4148 0.048 Uiso calc R 1 . .
C C18 0.0832(5) 0.7189(4) -0.2985(4) 0.0352(11) Uani d . 1 . .
C C19 0.1471(6) 0.6117(4) -0.2996(5) 0.0427(12) Uani d . 1 . .
H H19A 0.2313 0.5866 -0.2269 0.051 Uiso calc R 1 . .
C C20 0.0874(6) 0.5418(5) -0.4072(5) 0.0517(14) Uani d . 1 . .
H H20A 0.1322 0.4705 -0.4067 0.062 Uiso calc R 1 . .
C C21 -0.0384(6) 0.5774(6) -0.5152(6) 0.0551(16) Uani d . 1 . .
H H21C -0.0783 0.5305 -0.5878 0.066 Uiso calc R 1 . .
C C22 -0.1042(6) 0.6824(6) -0.5147(5) 0.0584(16) Uani d . 1 . .
H H22C -0.1906 0.7056 -0.5871 0.070 Uiso calc R 1 . .
C C23 -0.0445(5) 0.7555(5) -0.4080(4) 0.0475(13) Uani d . 1 . .
H H23C -0.0888 0.8271 -0.4097 0.057 Uiso calc R 1 . .
C C24 0.1522(7) 0.7978(6) -0.1842(6) 0.0446(14) Uani d . 1 . .

loop_
_atom_site_aniso_label
_atom_site_aniso_U_11
_atom_site_aniso_U_22
_atom_site_aniso_U_33
_atom_site_aniso_U_12
_atom_site_aniso_U_13
_atom_site_aniso_U_23
Zn1 0.0429(3) 0.0340(3) 0.0326(2) 0.0013(3) 0.01358(19) 0.0000(3)
Cl1 0.0589(8) 0.0505(7) 0.0747(8) -0.0089(7) 0.0404(7) -0.0045(7)
O1 0.100(4) 0.049(3) 0.059(3) 0.014(3) 0.010(2) -0.010(2)
O2 0.078(2) 0.055(2) 0.0324(18) 0.005(2) 0.0018(17) -0.0018(18)
N1 0.044(2) 0.032(2) 0.041(2) 0.006(2) 0.0127(19) -0.0016(19)
C2 0.066(4) 0.046(3) 0.059(3) 0.022(3) 0.024(3) 0.005(3)
C3 0.097(5) 0.035(3) 0.089(5) 0.016(3) 0.048(4) 0.016(3)
C4 0.091(5) 0.037(4) 0.102(5) -0.004(4) 0.048(4) -0.009(4)
C5 0.065(4) 0.042(3) 0.057(3) -0.008(3) 0.022(3) -0.017(3)
C6 0.055(3) 0.035(3) 0.044(3) 0.002(3) 0.021(3) -0.009(2)
C7 0.057(3) 0.041(4) 0.028(2) -0.004(2) 0.0160(19) -0.010(2)
C8 0.073(3) 0.044(3) 0.057(3) -0.002(3) 0.039(3) -0.004(2)
C9 0.038(3) 0.043(3) 0.057(3) -0.006(2) 0.021(2) -0.008(3)
C10 0.037(2) 0.045(4) 0.060(3) 0.003(2) 0.018(2) 0.002(3)
C11 0.036(3) 0.044(3) 0.037(3) -0.010(2) 0.011(2) -0.006(2)
C12 0.052(3) 0.039(3) 0.054(3) -0.015(3) 0.019(3) 0.001(2)
C13 0.082(4) 0.036(3) 0.058(3) -0.010(3) 0.025(3) 0.002(3)
C14 0.066(4) 0.041(3) 0.050(3) 0.013(3) 0.019(3) 0.010(3)
C15 0.047(3) 0.036(3) 0.036(2) 0.004(2) 0.018(2) -0.001(2)
N16 0.035(2) 0.030(2) 0.0298(18) -0.0029(18) 0.0128(16) -0.0057(16)
C17 0.047(3) 0.041(3) 0.026(2) -0.005(2) 0.004(2) -0.005(2)
C18 0.031(3) 0.049(3) 0.025(2) -0.005(2) 0.008(2) 0.000(2)
C19 0.043(3) 0.043(3) 0.040(3) 0.003(2) 0.012(2) 0.003(2)
C20 0.055(3) 0.049(3) 0.057(3) -0.005(3) 0.027(3) -0.009(3)
C21 0.047(4) 0.073(5) 0.047(4) -0.018(4) 0.019(3) -0.019(3)
C22 0.039(3) 0.091(5) 0.037(3) -0.003(3) 0.003(2) -0.001(3)
C23 0.041(3) 0.057(3) 0.043(3) 0.008(3) 0.012(2) 0.006(3)
C24 0.049(3) 0.046(3) 0.039(3) 0.003(3) 0.015(3) 0.000(3)

loop_
_atom_type_symbol
_atom_type_description
_atom_type_scat_dispersion_real
_atom_type_scat_dispersion_imag
_atom_type_scat_source
C C 0.0033 0.0016 'International Tables Vol C Tables 4.2.6.8 and 6.1.1.4'
H H 0.0000 0.0000 'International Tables Vol C Tables 4.2.6.8 and 6.1.1.4'
N N 0.0061 0.0033 'International Tables Vol C Tables 4.2.6.8 and 6.1.1.4'
O O 0.0106 0.0060 'International Tables Vol C Tables 4.2.6.8 and 6.1.1.4'
Cl Cl 0.1484 0.1585 'International Tables Vol C Tables 4.2.6.8 and 6.1.1.4'
Zn Zn 0.2839 1.4301 'International Tables Vol C Tables 4.2.6.8 and 6.1.1.4'

loop_
_geom_angle_atom_site_label_1
_geom_angle_atom_site_label_2
_geom_angle_atom_site_label_3
_geom_angle_site_symmetry_1
_geom_angle_site_symmetry_3
_geom_angle
_geom_angle_publ_flag
O2 Zn1 N1 . . 114.94(15) yes
O2 Zn1 N16 . . 98.37(14) yes
N1 Zn1 N16 . . 89.06(14) yes
O2 Zn1 Cl1 . . 113.80(12) yes
N1 Zn1 Cl1 . . 124.97(12) yes
N16 Zn1 Cl1 . . 107.58(10) yes
C24 O2 Zn1 . . 118.0(4) ?
C2 N1 C10 . . 108.6(4) ?
C2 N1 C6 . . 108.9(4) ?
C10 N1 C6 . . 109.5(4) ?
C2 N1 Zn1 . . 112.1(3) ?
C10 N1 Zn1 . . 106.0(3) ?
C6 N1 Zn1 . . 111.6(3) ?
N1 C2 C3 . . 112.0(4) ?
N1 C2 H2B . . 109.2 ?
C3 C2 H2B . . 109.2 ?
N1 C2 H2C . . 109.2 ?
C3 C2 H2C . . 109.2 ?
H2B C2 H2C . . 107.9 ?
C2 C3 C4 . . 111.2(5) ?
C2 C3 H3B . . 109.4 ?
C4 C3 H3B . . 109.4 ?
C2 C3 H3C . . 109.4 ?
C4 C3 H3C . . 109.4 ?
H3B C3 H3C . . 108.0 ?
C5 C4 C3 . . 109.1(5) ?
C5 C4 H4B . . 109.9 ?
C3 C4 H4B . . 109.9 ?
C5 C4 H4C . . 109.9 ?
C3 C4 H4C . . 109.9 ?
H4B C4 H4C . . 108.3 ?
C6 C5 C4 . . 112.3(5) ?
C6 C5 H5A . . 109.1 ?
C4 C5 H5A . . 109.1 ?
C6 C5 H5B . . 109.1 ?
C4 C5 H5B . . 109.1 ?
H5A C5 H5B . . 107.9 ?
N1 C6 C5 . . 110.0(4) ?
N1 C6 C7 . . 111.0(4) ?
C5 C6 C7 . . 115.2(4) ?
N1 C6 H6C . . 106.7 ?
C5 C6 H6C . . 106.7 ?
C7 C6 H6C . . 106.7 ?
C8 C7 C17 . . 109.4(4) ?
C8 C7 C6 . . 108.3(4) ?
C17 C7 C6 . . 116.8(4) ?
C8 C7 H7B . . 107.3 ?
C17 C7 H7B . . 107.3 ?
C6 C7 H7B . . 107.3 ?
C9 C8 C7 . . 106.4(4) ?
C9 C8 H8C . . 110.5 ?
C7 C8 H8C . . 110.5 ?
C9 C8 H8D . . 110.5 ?
C7 C8 H8D . . 110.5 ?
H8C C8 H8D . . 108.6 ?
C8 C9 C10 . . 108.3(4) ?
C8 C9 C11 . . 110.4(4) ?
C10 C9 C11 . . 115.3(4) ?
C8 C9 H9A . . 107.5 ?
C10 C9 H9A . . 107.5 ?
C11 C9 H9A . . 107.5 ?
N1 C10 C9 . . 114.2(4) ?
N1 C10 H10A . . 108.7 ?
C9 C10 H10A . . 108.7 ?
N1 C10 H10B . . 108.7 ?
C9 C10 H10B . . 108.7 ?
H10A C10 H10B . . 107.6 ?
N16 C11 C9 . . 110.5(4) ?
N16 C11 C12 . . 113.0(4) ?
C9 C11 C12 . . 112.6(4) ?
N16 C11 H11A . . 106.8 ?
C9 C11 H11A . . 106.8 ?
C12 C11 H11A . . 106.8 ?
C13 C12 C11 . . 112.8(4) ?
C13 C12 H12A . . 109.0 ?
C11 C12 H12A . . 109.0 ?
C13 C12 H12B . . 109.0 ?
C11 C12 H12B . . 109.0 ?
H12A C12 H12B . . 107.8 ?
C14 C13 C12 . . 109.7(4) ?
C14 C13 H13A . . 109.7 ?
C12 C13 H13A . . 109.7 ?
C14 C13 H13B . . 109.7 ?
C12 C13 H13B . . 109.7 ?
H13A C13 H13B . . 108.2 ?
C13 C14 C15 . . 109.8(4) ?
C13 C14 H14A . . 109.7 ?
C15 C14 H14A . . 109.7 ?
C13 C14 H14B . . 109.7 ?
C15 C14 H14B . . 109.7 ?
H14A C14 H14B . . 108.2 ?
N16 C15 C14 . . 114.2(4) ?
N16 C15 H15A . . 108.7 ?
C14 C15 H15A . . 108.7 ?
N16 C15 H15B . . 108.7 ?
C14 C15 H15B . . 108.7 ?
H15A C15 H15B . . 107.6 ?
C17 N16 C11 . . 112.8(3) ?
C17 N16 C15 . . 112.5(3) ?
C11 N16 C15 . . 110.4(3) ?
C17 N16 Zn1 . . 107.2(3) ?
C11 N16 Zn1 . . 108.9(3) ?
C15 N16 Zn1 . . 104.6(3) ?
N16 C17 C7 . . 113.0(4) ?
N16 C17 H17A . . 109.0 ?
C7 C17 H17A . . 109.0 ?
N16 C17 H17B . . 109.0 ?
C7 C17 H17B . . 109.0 ?
H17A C17 H17B . . 107.8 ?
C19 C18 C23 . . 119.1(4) ?
C19 C18 C24 . . 121.4(4) ?
C23 C18 C24 . . 119.5(5) ?
C20 C19 C18 . . 120.9(5) ?
C20 C19 H19A . . 119.5 ?
C18 C19 H19A . . 119.5 ?
C21 C20 C19 . . 120.2(6) ?
C21 C20 H20A . . 119.9 ?
C19 C20 H20A . . 119.9 ?
C22 C21 C20 . . 119.5(5) ?
C22 C21 H21C . . 120.3 ?
C20 C21 H21C . . 120.3 ?
C21 C22 C23 . . 121.5(5) ?
C21 C22 H22C . . 119.3 ?
C23 C22 H22C . . 119.3 ?
C22 C23 C18 . . 118.8(5) ?
C22 C23 H23C . . 120.6 ?
C18 C23 H23C . . 120.6 ?
O1 C24 O2 . . 124.5(6) ?
O1 C24 C18 . . 122.2(6) ?
O2 C24 C18 . . 113.3(5) ?

loop_
_geom_bond_atom_site_label_1
_geom_bond_atom_site_label_2
_geom_bond_site_symmetry_2
_geom_bond_distance
_geom_bond_publ_flag
Zn1 O2 . 1.940(3) y
Zn1 N1 . 2.077(4) y
Zn1 N16 . 2.101(4) y
Zn1 Cl1 . 2.2189(13) y
O1 C24 . 1.213(6) ?
O2 C24 . 1.280(7) ?
N1 C2 . 1.491(6) ?
N1 C10 . 1.509(6) ?
N1 C6 . 1.514(6) ?
C2 C3 . 1.508(8) ?
C2 H2B . 0.9700 ?
C2 H2C . 0.9700 ?
C3 C4 . 1.545(9) ?
C3 H3B . 0.9700 ?
C3 H3C . 0.9700 ?
C4 C5 . 1.522(9) ?
C4 H4B . 0.9700 ?
C4 H4C . 0.9700 ?
C5 C6 . 1.519(7) ?
C5 H5A . 0.9700 ?
C5 H5B . 0.9700 ?
C6 C7 . 1.532(7) ?
C6 H6C . 0.9800 ?
C7 C8 . 1.526(7) ?
C7 C17 . 1.527(6) ?
C7 H7B . 0.9800 ?
C8 C9 . 1.520(7) ?
C8 H8C . 0.9700 ?
C8 H8D . 0.9700 ?
C9 C10 . 1.526(7) ?
C9 C11 . 1.527(7) ?
C9 H9A . 0.9800 ?
C10 H10A . 0.9700 ?
C10 H10B . 0.9700 ?
C11 N16 . 1.501(6) ?
C11 C12 . 1.530(7) ?
C11 H11A . 0.9800 ?
C12 C13 . 1.523(7) ?
C12 H12A . 0.9700 ?
C12 H12B . 0.9700 ?
C13 C14 . 1.522(7) ?
C13 H13A . 0.9700 ?
C13 H13B . 0.9700 ?
C14 C15 . 1.529(7) ?
C14 H14A . 0.9700 ?
C14 H14B . 0.9700 ?
C15 N16 . 1.502(6) ?
C15 H15A . 0.9700 ?
C15 H15B . 0.9700 ?
N16 C17 . 1.488(5) ?
C17 H17A . 0.9700 ?
C17 H17B . 0.9700 ?
C18 C19 . 1.387(7) ?
C18 C23 . 1.399(6) ?
C18 C24 . 1.506(8) ?
C19 C20 . 1.381(7) ?
C19 H19A . 0.9300 ?
C20 C21 . 1.377(8) ?
C20 H20A . 0.9300 ?
C21 C22 . 1.370(9) ?
C21 H21C . 0.9300 ?
C22 C23 . 1.397(8) ?
C22 H22C . 0.9300 ?
C23 H23C . 0.9300 ?

loop_
_geom_torsion_atom_site_label_1
_geom_torsion_atom_site_label_2
_geom_torsion_atom_site_label_3
_geom_torsion_atom_site_label_4
_geom_torsion_site_symmetry_1
_geom_torsion_site_symmetry_2
_geom_torsion_site_symmetry_3
_geom_torsion_site_symmetry_4
_geom_torsion
_geom_torsion_publ_flag
N1 Zn1 O2 C24 . . . . 65.5(4) ?
N16 Zn1 O2 C24 . . . . 158.3(4) ?
Cl1 Zn1 O2 C24 . . . . -88.2(4) ?
O2 Zn1 N1 C2 . . . . -79.6(3) ?
N16 Zn1 N1 C2 . . . . -178.4(3) ?
Cl1 Zn1 N1 C2 . . . . 70.6(3) ?
O2 Zn1 N1 C10 . . . . 38.7(3) ?
N16 Zn1 N1 C10 . . . . -60.1(3) ?
Cl1 Zn1 N1 C10 . . . . -171.0(2) ?
O2 Zn1 N1 C6 . . . . 157.9(3) ?
N16 Zn1 N1 C6 . . . . 59.1(3) ?
Cl1 Zn1 N1 C6 . . . . -51.9(3) ?
C10 N1 C2 C3 . . . . 179.2(4) ?
C6 N1 C2 C3 . . . . 60.0(5) ?
Zn1 N1 C2 C3 . . . . -64.0(5) ?
N1 C2 C3 C4 . . . . -57.7(6) ?
C2 C3 C4 C5 . . . . 53.0(7) ?
C3 C4 C5 C6 . . . . -54.2(7) ?
C2 N1 C6 C5 . . . . -59.4(5) ?
C10 N1 C6 C5 . . . . -178.0(4) ?
Zn1 N1 C6 C5 . . . . 64.9(4) ?
C2 N1 C6 C7 . . . . 172.0(4) ?
C10 N1 C6 C7 . . . . 53.3(5) ?
Zn1 N1 C6 C7 . . . . -63.7(4) ?
C4 C5 C6 N1 . . . . 58.4(6) ?
C4 C5 C6 C7 . . . . -175.3(4) ?
N1 C6 C7 C8 . . . . -62.6(5) ?
C5 C6 C7 C8 . . . . 171.5(4) ?
N1 C6 C7 C17 . . . . 61.4(5) ?
C5 C6 C7 C17 . . . . -64.4(5) ?
C17 C7 C8 C9 . . . . -61.8(5) ?
C6 C7 C8 C9 . . . . 66.6(5) ?
C7 C8 C9 C10 . . . . -63.1(5) ?
C7 C8 C9 C11 . . . . 64.1(5) ?
C2 N1 C10 C9 . . . . -170.5(4) ?
C6 N1 C10 C9 . . . . -51.7(5) ?
Zn1 N1 C10 C9 . . . . 68.8(4) ?
C8 C9 C10 N1 . . . . 57.6(5) ?
C11 C9 C10 N1 . . . . -66.7(5) ?
C8 C9 C11 N16 . . . . -58.9(5) ?
C10 C9 C11 N16 . . . . 64.3(5) ?
C8 C9 C11 C12 . . . . 68.5(5) ?
C10 C9 C11 C12 . . . . -168.3(4) ?
N16 C11 C12 C13 . . . . -52.9(5) ?
C9 C11 C12 C13 . . . . -179.0(4) ?
C11 C12 C13 C14 . . . . 54.9(6) ?
C12 C13 C14 C15 . . . . -55.7(6) ?
C13 C14 C15 N16 . . . . 57.1(5) ?
C9 C11 N16 C17 . . . . 50.9(5) ?
C12 C11 N16 C17 . . . . -76.3(5) ?
C9 C11 N16 C15 . . . . 177.7(4) ?
C12 C11 N16 C15 . . . . 50.5(5) ?
C9 C11 N16 Zn1 . . . . -68.0(4) ?
C12 C11 N16 Zn1 . . . . 164.8(3) ?
C14 C15 N16 C17 . . . . 73.2(5) ?
C14 C15 N16 C11 . . . . -53.7(5) ?
C14 C15 N16 Zn1 . . . . -170.7(3) ?
O2 Zn1 N16 C17 . . . . -174.8(3) ?
N1 Zn1 N16 C17 . . . . -59.8(3) ?
Cl1 Zn1 N16 C17 . . . . 66.8(3) ?
O2 Zn1 N16 C11 . . . . -52.6(3) ?
N1 Zn1 N16 C11 . . . . 62.5(3) ?
Cl1 Zn1 N16 C11 . . . . -170.9(2) ?
O2 Zn1 N16 C15 . . . . 65.5(3) ?
N1 Zn1 N16 C15 . . . . -179.4(3) ?
Cl1 Zn1 N16 C15 . . . . -52.8(3) ?
C11 N16 C17 C7 . . . . -50.6(5) ?
C15 N16 C17 C7 . . . . -176.3(4) ?
Zn1 N16 C17 C7 . . . . 69.2(4) ?
C8 C7 C17 N16 . . . . 56.5(5) ?
C6 C7 C17 N16 . . . . -67.0(5) ?
C23 C18 C19 C20 . . . . 0.6(7) ?
C24 C18 C19 C20 . . . . -177.3(5) ?
C18 C19 C20 C21 . . . . -0.6(8) ?
C19 C20 C21 C22 . . . . -0.3(8) ?
C20 C21 C22 C23 . . . . 1.3(9) ?
C21 C22 C23 C18 . . . . -1.4(8) ?
C19 C18 C23 C22 . . . . 0.4(7) ?
C24 C18 C23 C22 . . . . 178.3(5) ?
Zn1 O2 C24 O1 . . . . -7.4(9) ?
Zn1 O2 C24 C18 . . . . 173.0(3) ?
C19 C18 C24 O1 . . . . 161.3(6) ?
C23 C18 C24 O1 . . . . -16.6(9) ?
C19 C18 C24 O2 . . . . -19.1(7) ?
C23 C18 C24 O2 . . . . 163.1(5) ?
